data_7216920
loop_
_publ_author_name
'Aburel, Pompiliu S.'
'R\/omming, Christian'
'Undheim, Kjell'

_publ_section_title
;
 Rhodium(II)-carbenoid C--H insertion reactions in the synthesis of
 \a,\b&#x2032;-dioxospirane systems
;
_journal_issue 9
_journal_name_full 'Journal of the Chemical Society, Perkin Transactions 1'
_journal_page_first 1024
_journal_paper_doi 10.1039/b100179p
_journal_year 2001
_chemical_formula_sum 'C12 H18 O3'
_chemical_formula_weight 210.26
_chemical_name_systematic
; 
trans.7,7-Ethylenedioxybicyclo(4.4.0)decan-3-one 
;
_space_group_IT_number 2
_symmetry_space_group_name_Hall '-P 1'
_symmetry_space_group_name_H-M 'P -1'
_atom_sites_solution_hydrogens geom
_atom_sites_solution_primary direct
_atom_sites_solution_secondary difmap
_audit_creation_method SHELXL
_cell_angle_alpha 100.2030(10)
_cell_angle_beta 99.7840(10)
_cell_angle_gamma 99.3230(10)
_cell_formula_units_Z 2
_cell_length_a 5.60230(10)
_cell_length_b 9.0705(2)
_cell_length_c 11.2383(3)
_cell_measurement_temperature 150(2)
_cell_volume 542.90(2)
_computing_structure_refinement 'SHELXL-93 (Sheldrick, 1993)'
_computing_structure_solution 'SHELXS-86 (Sheldrick, 1990)'
_diffrn_ambient_temperature 150(2)
_diffrn_radiation_monochromator graphite
_diffrn_radiation_source 'fine-focus sealed tube'
_diffrn_radiation_type MoK\a
_diffrn_radiation_wavelength 0.71073
_diffrn_reflns_av_R_equivalents 0.0119
_diffrn_reflns_av_sigmaI/netI 0.0168
_diffrn_reflns_limit_h_max 8
_diffrn_reflns_limit_h_min -9
_diffrn_reflns_limit_k_max 15
_diffrn_reflns_limit_k_min -15
_diffrn_reflns_limit_l_max 18
_diffrn_reflns_limit_l_min -18
_diffrn_reflns_number 9220
_diffrn_reflns_theta_max 36.14
_diffrn_reflns_theta_min 2.33
_exptl_absorpt_coefficient_mu 0.091
_exptl_crystal_density_diffrn 1.286
_exptl_crystal_F_000 228
_exptl_crystal_size_max 0.8
_exptl_crystal_size_mid 0.6
_exptl_crystal_size_min 0.5
_refine_diff_density_max 0.484
_refine_diff_density_min -0.184
_refine_diff_density_rms 0.046
_refine_ls_extinction_method none
_refine_ls_goodness_of_fit_all 1.118
_refine_ls_goodness_of_fit_obs 1.122
_refine_ls_matrix_type full
_refine_ls_number_parameters 208
_refine_ls_number_reflns 4640
_refine_ls_number_restraints 0
_refine_ls_restrained_S_all 1.118
_refine_ls_restrained_S_obs 1.122
_refine_ls_R_factor_all 0.0434
_refine_ls_R_factor_obs 0.0389
_refine_ls_shift/esd_max -0.004
_refine_ls_shift/esd_mean 0.001
_refine_ls_structure_factor_coef Fsqd
_refine_ls_weighting_details 'w=1/[\s^2^(Fo^2^)+(0.0610P)^2^+0.0700P] where P=(Fo^2^+2Fc^2^)/3'
_refine_ls_weighting_scheme calc
_refine_ls_wR_factor_all 0.1168
_refine_ls_wR_factor_obs 0.1115
_reflns_number_observed 4219
_reflns_number_total 4640
_reflns_observed_criterion >2sigma(I)
_cod_data_source_file b100179p.txt
_cod_data_source_block 7b
_cod_depositor_comments
;
The following automatic conversions were performed:

'_refine_ls_weighting_scheme' value 'calc
w=1/[\s^2^(Fo^2^)+(0.0610P)^2^+0.0700P] where P=(Fo^2^+2Fc^2^)/3' was
changed to 'calc'. New tag '_refine_ls_weighting_details' was
created. The value of the new tag was set to
'w=1/[\s^2^(Fo^2^)+(0.0610P)^2^+0.0700P] where P=(Fo^2^+2Fc^2^)/3'.

Automatic conversion script
Id: cif_fix_values 3143 2015-03-26 13:38:13Z robertas 
;
_cod_original_sg_symbol_H-M P-1
_cod_database_code 7216920

loop_
_symmetry_equiv_pos_as_xyz
'x, y, z'
'-x, -y, -z'

loop_
_atom_site_aniso_label
_atom_site_aniso_U_11
_atom_site_aniso_U_22
_atom_site_aniso_U_33
_atom_site_aniso_U_23
_atom_site_aniso_U_13
_atom_site_aniso_U_12
O1 0.0196(2) 0.0172(2) 0.0219(2) 0.00418(15) -0.00198(15) 0.00495(15)
O2 0.0263(2) 0.0172(2) 0.0262(2) 0.0045(2) -0.0059(2) -0.0036(2)
O3 0.0274(3) 0.0327(3) 0.0343(3) 0.0106(2) 0.0084(2) 0.0018(2)
C1 0.0155(2) 0.0164(2) 0.0197(2) 0.0038(2) -0.0010(2) 0.0014(2)
C2 0.0407(4) 0.0174(3) 0.0314(3) 0.0073(2) -0.0030(3) -0.0012(2)
C3 0.0358(4) 0.0185(3) 0.0278(3) 0.0043(2) -0.0019(3) 0.0096(2)
C4 0.0185(3) 0.0266(3) 0.0288(3) 0.0087(2) 0.0070(2) 0.0050(2)
C5 0.0278(3) 0.0254(3) 0.0235(3) 0.0042(2) 0.0101(2) 0.0096(2)
C6 0.0256(3) 0.0191(2) 0.0232(3) 0.0020(2) 0.0068(2) 0.0087(2)
C7 0.0183(2) 0.0143(2) 0.0172(2) 0.0015(2) 0.0021(2) 0.0042(2)
C8 0.0273(3) 0.0148(2) 0.0229(3) 0.0035(2) 0.0052(2) 0.0035(2)
C9 0.0250(3) 0.0192(2) 0.0185(2) 0.0068(2) 0.0031(2) 0.0041(2)
C10 0.0368(4) 0.0213(3) 0.0174(2) 0.0020(2) 0.0063(2) 0.0033(2)
C11 0.0277(3) 0.0156(2) 0.0181(2) 0.0012(2) 0.0040(2) 0.0046(2)
C12 0.0173(2) 0.0147(2) 0.0171(2) 0.0026(2) -0.0001(2) 0.0031(2)

loop_
_atom_site_label
_atom_site_type_symbol
_atom_site_fract_x
_atom_site_fract_y
_atom_site_fract_z
_atom_site_U_iso_or_equiv
_atom_site_thermal_displace_type
_atom_site_occupancy
_atom_site_calc_flag
O1 O 0.13289(9) 0.44157(5) 0.64750(4) 0.02014(10) Uani 1 d
O2 O 0.48567(10) 0.55397(6) 0.79386(5) 0.02553(11) Uani 1 d
O3 O -0.28072(11) 0.03834(7) 0.90460(6) 0.03127(13) Uani 1 d
C1 C 0.35287(11) 0.41070(7) 0.71854(6) 0.01796(10) Uani 1 d
C2 C 0.4113(2) 0.67064(8) 0.73273(8) 0.0316(2) Uani 1 d
H2A H 0.4426(25) 0.7629(16) 0.7939(13) 0.043(3) Uiso 1 d
H2B H 0.5120(26) 0.6859(15) 0.6681(13) 0.039(3) Uiso 1 d
C3 C 0.1410(2) 0.60349(8) 0.67473(7) 0.02798(14) Uani 1 d
H3A H 0.0307(25) 0.6256(15) 0.7311(13) 0.040(3) Uiso 1 d
H3B H 0.0808(25) 0.6352(15) 0.5990(13) 0.038(3) Uiso 1 d
C4 C 0.50417(12) 0.34375(8) 0.62841(7) 0.02396(12) Uani 1 d
H4A H 0.6576(24) 0.3310(15) 0.6751(12) 0.034(3) Uiso 1 d
H4B H 0.5430(24) 0.4197(15) 0.5761(12) 0.037(3) Uiso 1 d
C5 C 0.36423(14) 0.18788(8) 0.54932(6) 0.02461(13) Uani 1 d
H5A H 0.2141(21) 0.2024(13) 0.4971(11) 0.025(2) Uiso 1 d
H5B H 0.4696(26) 0.1424(16) 0.4932(13) 0.042(3) Uiso 1 d
C6 C 0.28956(13) 0.07714(7) 0.63152(6) 0.02221(12) Uani 1 d
H6A H 0.4368(23) 0.0506(14) 0.6793(12) 0.031(3) Uiso 1 d
H6B H 0.1953(24) -0.0214(15) 0.5801(12) 0.036(3) Uiso 1 d
C7 C 0.13871(11) 0.14481(6) 0.72203(5) 0.01688(10) Uani 1 d
H7 H -0.0107(20) 0.1630(12) 0.6748(10) 0.022(2) Uiso 1 d
C8 C 0.06547(13) 0.03180(7) 0.80400(6) 0.02180(12) Uani 1 d
H8A H 0.2118(23) 0.0064(14) 0.8494(11) 0.032(3) Uiso 1 d
H8B H -0.0391(25) -0.0672(15) 0.7525(13) 0.040(3) Uiso 1 d
C9 C -0.07532(12) 0.10070(7) 0.89631(6) 0.02072(11) Uani 1 d
C10 C 0.0562(2) 0.25431(8) 0.97585(6) 0.02561(13) Uani 1 d
H10A H 0.2019(25) 0.2406(15) 1.0276(13) 0.037(3) Uiso 1 d
H10B H -0.0556(27) 0.2937(17) 1.0306(14) 0.048(4) Uiso 1 d
C11 C 0.13614(13) 0.36813(7) 0.89598(6) 0.02082(11) Uani 1 d
H11A H -0.0090(21) 0.3979(13) 0.8512(10) 0.025(2) Uiso 1 d
H11B H 0.2331(25) 0.4613(15) 0.9519(12) 0.036(3) Uiso 1 d
C12 C 0.28253(11) 0.30085(6) 0.80266(5) 0.01693(10) Uani 1 d
H12 H 0.4429(22) 0.2825(14) 0.8492(11) 0.027(3) Uiso 1 d

loop_
_atom_type_symbol
_atom_type_description
_atom_type_scat_dispersion_real
_atom_type_scat_dispersion_imag
_atom_type_scat_source
C C 0.0033 0.0016 'International Tables Vol C Tables 4.2.6.8 and 6.1.1.4'
H H 0.0000 0.0000 'International Tables Vol C Tables 4.2.6.8 and 6.1.1.4'
O O 0.0106 0.0060 'International Tables Vol C Tables 4.2.6.8 and 6.1.1.4'

loop_
_geom_angle_atom_site_label_1
_geom_angle_atom_site_label_2
_geom_angle_atom_site_label_3
_geom_angle
C3 O1 C1 108.65(5)
C1 O2 C2 106.69(5)
O2 C1 O1 106.39(5)
O2 C1 C4 111.15(5)
O1 C1 C4 108.35(5)
O2 C1 C12 108.97(5)
O1 C1 C12 110.28(5)
C4 C1 C12 111.58(5)
O2 C2 C3 102.61(6)
O2 C2 H2A 107.3(8)
C3 C2 H2A 115.9(8)
O2 C2 H2B 109.8(8)
C3 C2 H2B 111.5(8)
H2A C2 H2B 109.4(11)
O1 C3 C2 103.53(6)
O1 C3 H3A 109.0(8)
C2 C3 H3A 112.8(8)
O1 C3 H3B 109.0(8)
C2 C3 H3B 114.5(8)
H3A C3 H3B 107.7(11)
C1 C4 C5 111.26(5)
C1 C4 H4A 108.8(8)
C5 C4 H4A 109.0(8)
C1 C4 H4B 107.8(8)
C5 C4 H4B 111.6(8)
H4A C4 H4B 108.2(11)
C6 C5 C4 110.75(6)
C6 C5 H5A 108.8(7)
C4 C5 H5A 108.8(7)
C6 C5 H5B 109.9(8)
C4 C5 H5B 110.5(8)
H5A C5 H5B 108.1(10)
C5 C6 C7 111.51(5)
C5 C6 H6A 111.3(7)
C7 C6 H6A 108.9(7)
C5 C6 H6B 110.2(8)
C7 C6 H6B 110.4(8)
H6A C6 H6B 104.4(10)
C6 C7 C8 110.74(5)
C6 C7 C12 111.17(5)
C8 C7 C12 110.71(5)
C6 C7 H7 108.5(6)
C8 C7 H7 108.4(7)
C12 C7 H7 107.2(6)
C9 C8 C7 110.76(5)
C9 C8 H8A 108.4(7)
C7 C8 H8A 110.5(7)
C9 C8 H8B 109.1(8)
C7 C8 H8B 111.2(8)
H8A C8 H8B 106.8(10)
O3 C9 C10 122.56(6)
O3 C9 C8 122.78(6)
C10 C9 C8 114.65(6)
C9 C10 C11 111.19(5)
C9 C10 H10A 108.4(8)
C11 C10 H10A 108.0(8)
C9 C10 H10B 108.9(9)
C11 C10 H10B 111.9(8)
H10A C10 H10B 108.3(12)
C12 C11 C10 111.84(5)
C12 C11 H11A 109.2(6)
C10 C11 H11A 110.5(7)
C12 C11 H11B 111.6(8)
C10 C11 H11B 107.5(8)
H11A C11 H11B 106.0(10)
C11 C12 C1 112.23(5)
C11 C12 C7 111.72(5)
C1 C12 C7 109.49(5)
C11 C12 H12 109.2(7)
C1 C12 H12 106.8(7)
C7 C12 H12 107.2(7)

loop_
_geom_bond_atom_site_label_1
_geom_bond_atom_site_label_2
_geom_bond_distance
O1 C3 1.4378(8)
O1 C1 1.4461(7)
O2 C1 1.4289(8)
O2 C2 1.4384(9)
O3 C9 1.2236(9)
C1 C4 1.5343(9)
C1 C12 1.5411(8)
C2 C3 1.5211(12)
C2 H2A 0.955(14)
C2 H2B 1.007(14)
C3 H3A 0.975(14)
C3 H3B 0.970(13)
C4 C5 1.5370(10)
C4 H4A 0.963(13)
C4 H4B 1.003(13)
C5 C6 1.5366(10)
C5 H5A 0.983(12)
C5 H5B 1.015(14)
C6 C7 1.5378(8)
C6 H6A 0.993(12)
C6 H6B 0.986(13)
C7 C8 1.5474(9)
C7 C12 1.5496(8)
C7 H7 0.966(11)
C8 C9 1.5156(9)
C8 H8A 0.973(13)
C8 H8B 1.007(14)
C9 C10 1.5117(9)
C10 C11 1.5451(9)
C10 H10A 0.958(14)
C10 H10B 1.012(15)
C11 C12 1.5404(9)
C11 H11A 0.983(11)
C11 H11B 0.976(13)
C12 H12 1.014(12)

loop_
_geom_torsion_atom_site_label_1
_geom_torsion_atom_site_label_2
_geom_torsion_atom_site_label_3
_geom_torsion_atom_site_label_4
_geom_torsion
C2 O2 C1 O1 -24.42(7)
C2 O2 C1 C4 93.33(7)
C2 O2 C1 C12 -143.31(6)
C3 O1 C1 O2 3.31(7)
C3 O1 C1 C4 -116.28(6)
C3 O1 C1 C12 121.33(6)
C1 O2 C2 C3 34.61(8)
C1 O1 C3 C2 17.57(7)
O2 C2 C3 O1 -31.64(8)
O2 C1 C4 C5 178.69(5)
O1 C1 C4 C5 -64.76(6)
C12 C1 C4 C5 56.84(7)
C1 C4 C5 C6 -55.21(7)
C4 C5 C6 C7 55.23(7)
C5 C6 C7 C8 -179.96(5)
C5 C6 C7 C12 -56.44(7)
C6 C7 C8 C9 177.97(5)
C12 C7 C8 C9 54.19(7)
C7 C8 C9 O3 124.44(7)
C7 C8 C9 C10 -54.45(7)
O3 C9 C10 C11 -125.92(7)
C8 C9 C10 C11 52.97(8)
C9 C10 C11 C12 -51.78(8)
C10 C11 C12 C1 177.39(5)
C10 C11 C12 C7 53.97(7)
O2 C1 C12 C11 55.44(6)
O1 C1 C12 C11 -60.99(6)
C4 C1 C12 C11 178.55(5)
O2 C1 C12 C7 -179.90(5)
O1 C1 C12 C7 63.67(6)
C4 C1 C12 C7 -56.79(6)
C6 C7 C12 C11 -178.61(5)
C8 C7 C12 C11 -55.07(6)
C6 C7 C12 C1 56.44(6)
C8 C7 C12 C1 179.97(5)
